data_8104868
loop_
_publ_author_name
'Meng, Gaoxiang'
'Li, Zhou'
'Yang, Yongming'

_publ_section_title
;
 A new polymorph of tetrakis(dimethylammonium) catena-poly[tetrakis(\m
 2-sulfato-\k 2 O:O&#x2032;)dizinc(II)], Zn2C8H32N4O16S4
;
_journal_issue 1
_journal_name_full 'Zeitschrift f\"ur Kristallographie - New Crystal Structures'
_journal_page_first 11
_journal_page_last 13
_journal_paper_doi 10.1515/ncrs-2020-0441
_journal_volume 236
_journal_year 2021
_chemical_formula_moiety 'O16 S4 Zn2, 4(C2 H8 N)'
_chemical_formula_sum 'C8 H32 N4 O16 S4 Zn2'
_chemical_formula_weight 699.44
_space_group_crystal_system triclinic
_space_group_IT_number 2
_space_group_name_Hall '-P 1'
_space_group_name_H-M_alt 'P -1'
_atom_sites_solution_hydrogens mixed
_atom_sites_solution_primary direct
_cell_angle_alpha 89.933(2)
_cell_angle_beta 78.5790(10)
_cell_angle_gamma 68.8780(10)
_cell_formula_units_Z 2
_cell_length_a 9.0313(9)
_cell_length_b 9.6075(14)
_cell_length_c 15.3044(15)
_cell_measurement_reflns_used 7662
_cell_measurement_temperature 100(2)
_cell_measurement_theta_max 31.96
_cell_measurement_theta_min 2.56
_cell_volume 1210.6(2)
_computing_cell_refinement 'SAINT v7.68A (Bruker, 2003) [1]'
_computing_data_collection 'Bruker APEX II'
_computing_data_reduction 'SAINT v7.68A (Bruker, 2003)'
_computing_molecular_graphics 'Diamond (Brandenburg, 2006)[4]'
_computing_publication_material 'Olex2 (Dolomanov et al., 2009)[5]'
_computing_structure_refinement 'ShelXL (Sheldrick, 2015) [2-3]'
_computing_structure_solution 'ShelXS (Sheldrick, 2015) [2-3]'
_diffrn_ambient_temperature 100(2)
_diffrn_measured_fraction_theta_full 0.990
_diffrn_measured_fraction_theta_max 0.900
_diffrn_measurement_device_type 'Bruker APEX-II CCD'
_diffrn_measurement_method '\f and \w scans'
_diffrn_radiation_monochromator graphite
_diffrn_radiation_type MoK\a
_diffrn_radiation_wavelength 0.71073
_diffrn_reflns_av_R_equivalents 0.0280
_diffrn_reflns_av_unetI/netI 0.0438
_diffrn_reflns_Laue_measured_fraction_full 0.990
_diffrn_reflns_Laue_measured_fraction_max 0.900
_diffrn_reflns_limit_h_max 13
_diffrn_reflns_limit_h_min -13
_diffrn_reflns_limit_k_max 14
_diffrn_reflns_limit_k_min -13
_diffrn_reflns_limit_l_max 22
_diffrn_reflns_limit_l_min -21
_diffrn_reflns_number 13782
_diffrn_reflns_point_group_measured_fraction_full 0.990
_diffrn_reflns_point_group_measured_fraction_max 0.900
_diffrn_reflns_theta_full 25.242
_diffrn_reflns_theta_max 32.161
_diffrn_reflns_theta_min 1.361
_diffrn_standards_number 0
_exptl_absorpt_coefficient_mu 2.405
_exptl_absorpt_correction_type none
_exptl_crystal_colour colourless
_exptl_crystal_colour_primary colourless
_exptl_crystal_density_diffrn 1.919
_exptl_crystal_density_meas .
_exptl_crystal_description block
_exptl_crystal_F_000 720
_exptl_crystal_size_max 0.2
_exptl_crystal_size_mid 0.08
_exptl_crystal_size_min 0.06
_refine_diff_density_max 0.892
_refine_diff_density_min -1.041
_refine_diff_density_rms 0.147
_refine_ls_extinction_coef .
_refine_ls_extinction_method none
_refine_ls_goodness_of_fit_ref 1.066
_refine_ls_hydrogen_treatment mixed
_refine_ls_matrix_type full
_refine_ls_number_parameters 339
_refine_ls_number_reflns 7660
_refine_ls_number_restraints 8
_refine_ls_restrained_S_all 1.065
_refine_ls_R_factor_all 0.0377
_refine_ls_R_factor_gt 0.0323
_refine_ls_shift/su_max 0.001
_refine_ls_shift/su_mean 0.000
_refine_ls_structure_factor_coef Fsqd
_refine_ls_weighting_details 'w=1/[\s^2^(Fo^2^)+(0.0576P)^2^+0.5078P] where P=(Fo^2^+2Fc^2^)/3'
_refine_ls_weighting_scheme calc
_refine_ls_wR_factor_gt 0.1005
_refine_ls_wR_factor_ref 0.1043
_reflns_Friedel_coverage 0.000
_reflns_Friedel_fraction_full .
_reflns_Friedel_fraction_max .
_reflns_number_gt 6626
_reflns_number_total 7660
_reflns_threshold_expression 'I > 2\s(I)'
_cod_data_source_file suppl_j_ncrs-2020-0441_suppl.cif
_cod_data_source_block t
_cod_database_code 8104868
_shelx_space_group_comment
;
The symmetry employed for this shelxl refinement is uniquely defined
by the following loop, which should always be used as a source of
symmetry information in preference to the above space-group names.
They are only intended as comments.
;
_olex2_refinement_description
;
1. Fixed Uiso
 At 1.2 times of:
  All N(H,H) groups
 At 1.5 times of:
  All C(H,H,H) groups
2. Restrained distances
 N1-H1A = N1-H1B = N2-H2E = N2-H2D = N3-H3E = N3-H3D = N4-H4D = N4-H4E
 0.86 with sigma of 0.01
3.a Idealised Me refined as rotating group:
 C1(H1C,H1D,H1E), C2(H2A,H2B,H2C), C3(H3A,H3B,H3C), C4(H4A,H4B,H4C), C5(H5A,
 H5B,H5C), C6(H6A,H6B,H6C), C7(H7A,H7B,H7C), C8(H8A,H8B,H8C)
;

loop_
_space_group_symop_operation_xyz
'x, y, z'
'-x, -y, -z'

loop_
_atom_site_label
_atom_site_type_symbol
_atom_site_fract_x
_atom_site_fract_y
_atom_site_fract_z
_atom_site_U_iso_or_equiv
_atom_site_adp_type
_atom_site_occupancy
_atom_site_site_symmetry_order
_atom_site_calc_flag
_atom_site_refinement_flags_posn
_atom_site_refinement_flags_adp
_atom_site_refinement_flags_occupancy
_atom_site_disorder_assembly
_atom_site_disorder_group
Zn1 Zn 0.77707(3) 0.22177(2) 0.26211(2) 0.00958(6) Uani 1 1 d . . . . .
Zn2 Zn 0.26927(3) 0.28270(2) 0.23727(2) 0.00957(6) Uani 1 1 d . . . . .
S1 S 0.96162(6) 0.31733(5) 0.38046(3) 0.00880(9) Uani 1 1 d . . . . .
S2 S 0.46388(6) 0.47842(5) 0.22888(3) 0.01034(9) Uani 1 1 d . . . . .
S3 S 0.57211(6) 0.03252(5) 0.26918(3) 0.00973(9) Uani 1 1 d . . . . .
S4 S 0.09154(6) 0.18167(5) 0.12167(3) 0.00919(9) Uani 1 1 d . . . . .
O1 O 0.88008(18) 0.21093(16) 0.36486(9) 0.0123(3) Uani 1 1 d . . . . .
O2 O 0.90468(18) 0.44968(16) 0.33146(9) 0.0137(3) Uani 1 1 d . . . . .
O3 O 1.14135(17) 0.23509(16) 0.34579(9) 0.0116(3) Uani 1 1 d . . . . .
O4 O 0.93404(18) 0.35267(16) 0.47632(9) 0.0136(3) Uani 1 1 d . . . . .
O5 O 0.58752(18) 0.40675(17) 0.28378(10) 0.0172(3) Uani 1 1 d . . . . .
O6 O 0.30936(18) 0.45844(17) 0.27339(10) 0.0156(3) Uani 1 1 d . . . . .
O7 O 0.4363(2) 0.63724(17) 0.23000(11) 0.0193(3) Uani 1 1 d . . . . .
O8 O 0.5180(2) 0.40590(17) 0.13866(10) 0.0179(3) Uani 1 1 d . . . . .
O9 O 0.73833(18) 0.03969(16) 0.24105(11) 0.0170(3) Uani 1 1 d . . . . .
O10 O 0.47624(18) 0.11401(17) 0.20302(9) 0.0156(3) Uani 1 1 d . . . . .
O11 O 0.49608(19) 0.10674(17) 0.35843(10) 0.0166(3) Uani 1 1 d . . . . .
O12 O 0.58686(19) -0.12316(16) 0.26399(10) 0.0168(3) Uani 1 1 d . . . . .
O13 O 0.15541(18) 0.30117(16) 0.13965(9) 0.0126(3) Uani 1 1 d . . . . .
O14 O 0.13229(18) 0.14370(16) 0.02524(9) 0.0131(3) Uani 1 1 d . . . . .
O15 O -0.08988(18) 0.25040(17) 0.15091(9) 0.0141(3) Uani 1 1 d . . . . .
O16 O 0.15670(19) 0.05409(16) 0.17241(9) 0.0142(3) Uani 1 1 d . . . . .
N1 N 0.8129(2) 0.60289(19) 0.18058(11) 0.0131(3) Uani 1 1 d D . . . .
H1A H 0.834(3) 0.5245(19) 0.2089(16) 0.016 Uiso 1 1 d D U . . .
H1B H 0.724(2) 0.672(2) 0.2080(16) 0.016 Uiso 1 1 d D U . . .
C1 C 0.9434(3) 0.6605(2) 0.18324(15) 0.0194(4) Uani 1 1 d . . . . .
H1C H 1.0469 0.5895 0.1490 0.029 Uiso 1 1 calc R U . . .
H1D H 0.9519 0.6729 0.2454 0.029 Uiso 1 1 calc R U . . .
H1E H 0.9181 0.7574 0.1571 0.029 Uiso 1 1 calc R U . . .
C2 C 0.8016(3) 0.5700(2) 0.08817(13) 0.0180(4) Uani 1 1 d . . . . .
H2A H 0.7883 0.6594 0.0550 0.027 Uiso 1 1 calc R U . . .
H2B H 0.7080 0.5404 0.0898 0.027 Uiso 1 1 calc R U . . .
H2C H 0.9011 0.4882 0.0586 0.027 Uiso 1 1 calc R U . . .
N2 N 0.2254(2) 0.89922(19) 0.32797(11) 0.0123(3) Uani 1 1 d D . . . .
H2D H 0.310(2) 0.837(2) 0.2932(15) 0.015 Uiso 1 1 d D U . . .
H2E H 0.208(3) 0.9809(18) 0.3018(16) 0.015 Uiso 1 1 d D U . . .
C3 C 0.2471(3) 0.9055(3) 0.42067(14) 0.0232(5) Uani 1 1 d . . . . .
H3A H 0.1506 0.9818 0.4574 0.035 Uiso 1 1 calc R U . . .
H3B H 0.3426 0.9310 0.4215 0.035 Uiso 1 1 calc R U . . .
H3C H 0.2627 0.8078 0.4447 0.035 Uiso 1 1 calc R U . . .
C4 C 0.0879(3) 0.8520(2) 0.32192(14) 0.0173(4) Uani 1 1 d . . . . .
H4A H 0.1101 0.7510 0.3419 0.026 Uiso 1 1 calc R U . . .
H4B H 0.0750 0.8524 0.2598 0.026 Uiso 1 1 calc R U . . .
H4C H -0.0121 0.9217 0.3600 0.026 Uiso 1 1 calc R U . . .
N3 N 0.2760(2) 0.3345(2) 0.48768(11) 0.0131(3) Uani 1 1 d D . . . .
H3D H 0.186(2) 0.410(2) 0.4961(18) 0.016 Uiso 1 1 d D U . . .
H3E H 0.286(3) 0.299(3) 0.4347(9) 0.016 Uiso 1 1 d D U . . .
C5 C 0.4106(3) 0.3872(3) 0.48980(15) 0.0200(4) Uani 1 1 d . . . . .
H5A H 0.3979 0.4305 0.5500 0.030 Uiso 1 1 calc R U . . .
H5B H 0.4084 0.4634 0.4469 0.030 Uiso 1 1 calc R U . . .
H5C H 0.5145 0.3027 0.4739 0.030 Uiso 1 1 calc R U . . .
C6 C 0.2677(3) 0.2217(2) 0.55241(14) 0.0195(4) Uani 1 1 d . . . . .
H6A H 0.3657 0.1311 0.5361 0.029 Uiso 1 1 calc R U . . .
H6B H 0.1718 0.1969 0.5515 0.029 Uiso 1 1 calc R U . . .
H6C H 0.2602 0.2622 0.6126 0.029 Uiso 1 1 calc R U . . .
N4 N 0.3217(2) 0.8367(2) -0.01619(11) 0.0158(3) Uani 1 1 d D . . . .
H4D H 0.259(3) 0.9290(14) -0.0149(18) 0.019 Uiso 1 1 d D U . . .
H4E H 0.336(4) 0.806(3) -0.0708(9) 0.019 Uiso 1 1 d D U . . .
C7 C 0.2295(3) 0.7568(3) 0.03922(14) 0.0206(4) Uani 1 1 d . . . . .
H7A H 0.2023 0.7960 0.1018 0.031 Uiso 1 1 calc R U . . .
H7B H 0.2957 0.6497 0.0342 0.031 Uiso 1 1 calc R U . . .
H7C H 0.1293 0.7716 0.0184 0.031 Uiso 1 1 calc R U . . .
C8 C 0.4745(3) 0.8199(3) 0.01206(17) 0.0265(5) Uani 1 1 d . . . . .
H8A H 0.5433 0.7136 0.0077 0.040 Uiso 1 1 calc R U . . .
H8B H 0.4494 0.8614 0.0740 0.040 Uiso 1 1 calc R U . . .
H8C H 0.5319 0.8737 -0.0268 0.040 Uiso 1 1 calc R U . . .

loop_
_atom_site_aniso_label
_atom_site_aniso_U_11
_atom_site_aniso_U_22
_atom_site_aniso_U_33
_atom_site_aniso_U_23
_atom_site_aniso_U_13
_atom_site_aniso_U_12
Zn1 0.00813(11) 0.01088(11) 0.01035(10) 0.00152(8) -0.00255(8) -0.00392(8)
Zn2 0.00836(11) 0.00996(11) 0.01029(10) 0.00179(7) -0.00253(8) -0.00295(8)
S1 0.0085(2) 0.00954(19) 0.00817(18) 0.00119(14) -0.00224(14) -0.00281(16)
S2 0.0089(2) 0.00793(19) 0.01325(19) -0.00015(15) -0.00179(15) -0.00221(16)
S3 0.0081(2) 0.00780(19) 0.01304(19) 0.00084(15) -0.00272(15) -0.00233(16)
S4 0.0100(2) 0.00952(19) 0.00779(17) 0.00223(14) -0.00248(14) -0.00289(16)
O1 0.0134(7) 0.0137(6) 0.0133(6) 0.0033(5) -0.0051(5) -0.0080(5)
O2 0.0154(7) 0.0115(6) 0.0148(6) 0.0049(5) -0.0059(5) -0.0041(5)
O3 0.0085(6) 0.0136(6) 0.0114(6) 0.0016(5) -0.0018(5) -0.0028(5)
O4 0.0146(7) 0.0166(7) 0.0083(5) -0.0007(5) -0.0025(5) -0.0042(6)
O5 0.0114(7) 0.0174(7) 0.0194(7) -0.0012(5) -0.0068(5) 0.0004(6)
O6 0.0092(7) 0.0150(7) 0.0215(7) -0.0033(5) -0.0001(5) -0.0046(5)
O7 0.0204(8) 0.0091(6) 0.0253(7) 0.0003(6) 0.0011(6) -0.0049(6)
O8 0.0208(8) 0.0158(7) 0.0149(6) -0.0025(5) -0.0016(6) -0.0053(6)
O9 0.0094(7) 0.0130(7) 0.0279(8) -0.0035(6) -0.0015(6) -0.0047(5)
O10 0.0123(7) 0.0152(7) 0.0151(6) 0.0020(5) -0.0045(5) 0.0006(5)
O11 0.0163(7) 0.0160(7) 0.0145(6) -0.0015(5) -0.0025(5) -0.0027(6)
O12 0.0170(7) 0.0094(6) 0.0233(7) 0.0007(5) -0.0017(6) -0.0053(6)
O13 0.0149(7) 0.0120(6) 0.0129(6) 0.0036(5) -0.0055(5) -0.0060(5)
O14 0.0161(7) 0.0140(6) 0.0076(5) 0.0007(5) -0.0021(5) -0.0040(5)
O15 0.0088(6) 0.0206(7) 0.0119(6) 0.0040(5) -0.0016(5) -0.0044(6)
O16 0.0175(7) 0.0120(6) 0.0129(6) 0.0057(5) -0.0065(5) -0.0036(6)
N1 0.0132(8) 0.0113(7) 0.0141(7) 0.0027(6) -0.0021(6) -0.0040(6)
C1 0.0183(10) 0.0179(10) 0.0264(10) 0.0048(8) -0.0067(8) -0.0108(8)
C2 0.0247(11) 0.0207(10) 0.0124(8) 0.0057(7) -0.0050(7) -0.0125(9)
N2 0.0124(8) 0.0110(7) 0.0122(7) 0.0027(6) -0.0017(6) -0.0033(6)
C3 0.0289(12) 0.0336(13) 0.0154(9) 0.0065(8) -0.0093(8) -0.0190(11)
C4 0.0171(10) 0.0185(10) 0.0199(9) 0.0049(7) -0.0058(7) -0.0098(8)
N3 0.0127(8) 0.0145(8) 0.0119(7) 0.0005(6) -0.0047(6) -0.0037(6)
C5 0.0163(10) 0.0239(11) 0.0213(9) -0.0020(8) -0.0023(8) -0.0099(9)
C6 0.0234(11) 0.0170(10) 0.0177(9) 0.0041(7) -0.0039(8) -0.0073(8)
N4 0.0170(9) 0.0148(8) 0.0120(7) -0.0003(6) -0.0018(6) -0.0024(7)
C7 0.0236(11) 0.0234(11) 0.0172(9) -0.0002(8) -0.0030(8) -0.0121(9)
C8 0.0139(10) 0.0334(13) 0.0303(12) -0.0086(10) -0.0024(9) -0.0075(9)

loop_
_atom_type_symbol
_atom_type_description
_atom_type_scat_dispersion_real
_atom_type_scat_dispersion_imag
_atom_type_scat_source
C C 0.0030 0.0020 'International Tables Vol C Tables 4.2.6.8 and 6.1.1.4'
H H 0.0000 0.0000 'International Tables Vol C Tables 4.2.6.8 and 6.1.1.4'
N N 0.0060 0.0030 'International Tables Vol C Tables 4.2.6.8 and 6.1.1.4'
O O 0.0110 0.0060 'International Tables Vol C Tables 4.2.6.8 and 6.1.1.4'
S S 0.1250 0.1230 'International Tables Vol C Tables 4.2.6.8 and 6.1.1.4'
Zn Zn 0.2840 1.4300 'International Tables Vol C Tables 4.2.6.8 and 6.1.1.4'

loop_
_geom_angle_atom_site_label_1
_geom_angle_atom_site_label_2
_geom_angle_atom_site_label_3
_geom_angle
_geom_angle_site_symmetry_1
_geom_angle_site_symmetry_3
O5 Zn1 O1 106.19(6) . .
O5 Zn1 O15 103.35(6) . 1_655
O9 Zn1 O1 111.44(6) . .
O9 Zn1 O5 116.35(6) . .
O9 Zn1 O15 106.80(6) . 1_655
O15 Zn1 O1 112.57(6) 1_655 .
S4 Zn2 S2 138.713(14) . .
O3 Zn2 S2 127.04(4) 1_455 .
O3 Zn2 S4 90.92(4) 1_455 .
O6 Zn2 S2 26.09(4) . .
O6 Zn2 S4 142.31(5) . .
O6 Zn2 O3 105.60(6) . 1_455
O6 Zn2 O10 109.25(6) . .
O10 Zn2 S2 86.92(5) . .
O10 Zn2 S4 96.90(5) . .
O10 Zn2 O3 107.90(6) . 1_455
O13 Zn2 S2 113.94(4) . .
O13 Zn2 S4 26.23(4) . .
O13 Zn2 O3 109.28(6) . 1_455
O13 Zn2 O6 116.94(6) . .
O13 Zn2 O10 107.56(6) . .
O1 S1 O3 106.60(8) . .
O2 S1 O1 110.20(8) . .
O2 S1 O3 109.62(8) . .
O2 S1 O4 112.95(8) . .
O4 S1 O1 109.10(8) . .
O4 S1 O3 108.16(8) . .
O5 S2 Zn2 104.84(7) . .
O5 S2 O6 107.22(9) . .
O6 S2 Zn2 34.78(6) . .
O7 S2 Zn2 138.16(7) . .
O7 S2 O5 108.05(10) . .
O7 S2 O6 109.22(9) . .
O7 S2 O8 112.48(9) . .
O8 S2 Zn2 78.35(7) . .
O8 S2 O5 110.38(9) . .
O8 S2 O6 109.33(9) . .
O10 S3 O9 106.39(9) . .
O11 S3 O9 109.64(9) . .
O11 S3 O10 109.88(9) . .
O12 S3 O9 108.91(9) . .
O12 S3 O10 109.11(9) . .
O12 S3 O11 112.70(9) . .
O13 S4 Zn2 34.88(5) . .
O14 S4 Zn2 129.94(6) . .
O14 S4 O13 108.18(8) . .
O14 S4 O15 108.38(8) . .
O15 S4 Zn2 113.96(6) . .
O15 S4 O13 106.50(9) . .
O16 S4 Zn2 75.61(6) . .
O16 S4 O13 109.88(8) . .
O16 S4 O14 113.18(8) . .
O16 S4 O15 110.47(9) . .
S1 O1 Zn1 121.56(8) . .
S1 O3 Zn2 124.21(8) . 1_655
S2 O5 Zn1 131.41(9) . .
S2 O6 Zn2 119.13(9) . .
S3 O9 Zn1 121.51(9) . .
S3 O10 Zn2 123.26(9) . .
S4 O13 Zn2 118.89(8) . .
S4 O15 Zn1 126.94(9) . 1_455
H1A N1 H1B 111(3) . .
C1 N1 H1A 106.4(19) . .
C1 N1 H1B 105.8(18) . .
C1 N1 C2 112.54(17) . .
C2 N1 H1A 110.9(18) . .
C2 N1 H1B 110.2(18) . .
N1 C1 H1C 109.5 . .
N1 C1 H1D 109.5 . .
N1 C1 H1E 109.5 . .
H1C C1 H1D 109.5 . .
H1C C1 H1E 109.5 . .
H1D C1 H1E 109.5 . .
N1 C2 H2A 109.5 . .
N1 C2 H2B 109.5 . .
N1 C2 H2C 109.5 . .
H2A C2 H2B 109.5 . .
H2A C2 H2C 109.5 . .
H2B C2 H2C 109.5 . .
H2D N2 H2E 103(3) . .
C3 N2 H2D 111.9(19) . .
C3 N2 H2E 116.3(18) . .
C3 N2 C4 111.83(17) . .
C4 N2 H2D 107.0(18) . .
C4 N2 H2E 105.7(19) . .
N2 C3 H3A 109.5 . .
N2 C3 H3B 109.5 . .
N2 C3 H3C 109.5 . .
H3A C3 H3B 109.5 . .
H3A C3 H3C 109.5 . .
H3B C3 H3C 109.5 . .
N2 C4 H4A 109.5 . .
N2 C4 H4B 109.5 . .
N2 C4 H4C 109.5 . .
H4A C4 H4B 109.5 . .
H4A C4 H4C 109.5 . .
H4B C4 H4C 109.5 . .
H3D N3 H3E 103(2) . .
C5 N3 H3D 109.2(18) . .
C5 N3 H3E 109.2(19) . .
C6 N3 H3D 111.3(18) . .
C6 N3 H3E 110.2(18) . .
C6 N3 C5 113.03(17) . .
N3 C5 H5A 109.5 . .
N3 C5 H5B 109.5 . .
N3 C5 H5C 109.5 . .
H5A C5 H5B 109.5 . .
H5A C5 H5C 109.5 . .
H5B C5 H5C 109.5 . .
N3 C6 H6A 109.5 . .
N3 C6 H6B 109.5 . .
N3 C6 H6C 109.5 . .
H6A C6 H6B 109.5 . .
H6A C6 H6C 109.5 . .
H6B C6 H6C 109.5 . .
H4D N4 H4E 102(3) . .
C7 N4 H4D 108.5(19) . .
C7 N4 H4E 107.3(19) . .
C7 N4 C8 112.36(18) . .
C8 N4 H4D 112(2) . .
C8 N4 H4E 113(2) . .
N4 C7 H7A 109.5 . .
N4 C7 H7B 109.5 . .
N4 C7 H7C 109.5 . .
H7A C7 H7B 109.5 . .
H7A C7 H7C 109.5 . .
H7B C7 H7C 109.5 . .
N4 C8 H8A 109.5 . .
N4 C8 H8B 109.5 . .
N4 C8 H8C 109.5 . .
H8A C8 H8B 109.5 . .
H8A C8 H8C 109.5 . .
H8B C8 H8C 109.5 . .

loop_
_geom_bond_atom_site_label_1
_geom_bond_atom_site_label_2
_geom_bond_distance
_geom_bond_site_symmetry_2
Zn1 O1 1.9642(13) .
Zn1 O5 1.9450(15) .
Zn1 O9 1.9426(15) .
Zn1 O15 1.9604(14) 1_655
Zn2 S2 2.9889(6) .
Zn2 S4 2.9833(5) .
Zn2 O3 1.9802(14) 1_455
Zn2 O6 1.9518(15) .
Zn2 O10 1.9560(15) .
Zn2 O13 1.9487(14) .
S1 O1 1.5023(14) .
S1 O2 1.4571(14) .
S1 O3 1.5087(15) .
S1 O4 1.4577(14) .
S2 O5 1.4976(15) .
S2 O6 1.5049(15) .
S2 O7 1.4543(15) .
S2 O8 1.4562(15) .
S3 O9 1.5040(15) .
S3 O10 1.4982(15) .
S3 O11 1.4573(15) .
S3 O12 1.4538(15) .
S4 O13 1.5059(14) .
S4 O14 1.4615(14) .
S4 O15 1.5004(15) .
S4 O16 1.4528(14) .
O3 Zn2 1.9802(14) 1_655
O15 Zn1 1.9604(14) 1_455
N1 H1A 0.849(10) .
N1 H1B 0.862(10) .
N1 C1 1.479(3) .
N1 C2 1.480(3) .
C1 H1C 0.9800 .
C1 H1D 0.9800 .
C1 H1E 0.9800 .
C2 H2A 0.9800 .
C2 H2B 0.9800 .
C2 H2C 0.9800 .
N2 H2D 0.859(10) .
N2 H2E 0.858(10) .
N2 C3 1.475(3) .
N2 C4 1.486(3) .
C3 H3A 0.9800 .
C3 H3B 0.9800 .
C3 H3C 0.9800 .
C4 H4A 0.9800 .
C4 H4B 0.9800 .
C4 H4C 0.9800 .
N3 H3D 0.858(10) .
N3 H3E 0.855(10) .
N3 C5 1.481(3) .
N3 C6 1.479(3) .
C5 H5A 0.9800 .
C5 H5B 0.9800 .
C5 H5C 0.9800 .
C6 H6A 0.9800 .
C6 H6B 0.9800 .
C6 H6C 0.9800 .
N4 H4D 0.860(10) .
N4 H4E 0.857(10) .
N4 C7 1.477(3) .
N4 C8 1.481(3) .
C7 H7A 0.9800 .
C7 H7B 0.9800 .
C7 H7C 0.9800 .
C8 H8A 0.9800 .
C8 H8B 0.9800 .
C8 H8C 0.9800 .

loop_
_geom_hbond_atom_site_label_D
_geom_hbond_atom_site_label_H
_geom_hbond_atom_site_label_A
_geom_hbond_distance_DH
_geom_hbond_distance_HA
_geom_hbond_distance_DA
_geom_hbond_angle_DHA
_geom_hbond_site_symmetry_A
N1 H1A O2 0.849(10) 2.141(19) 2.838(2) 139(2) .
N1 H1B O12 0.862(10) 1.993(15) 2.798(2) 155(3) 1_565
N2 H2D O7 0.859(10) 1.977(16) 2.763(2) 152(3) .
N2 H2E O16 0.858(10) 2.18(2) 2.860(2) 136(2) 1_565
N3 H3E O11 0.855(10) 2.23(2) 2.823(2) 126(2) .
N4 H4D O14 0.860(10) 1.992(13) 2.822(2) 162(3) 1_565
N4 H4E O8 0.857(10) 2.12(2) 2.747(2) 130(2) 2_665

loop_
_geom_torsion_atom_site_label_1
_geom_torsion_atom_site_label_2
_geom_torsion_atom_site_label_3
_geom_torsion_atom_site_label_4
_geom_torsion
_geom_torsion_site_symmetry_1
_geom_torsion_site_symmetry_2
_geom_torsion_site_symmetry_3
_geom_torsion_site_symmetry_4
Zn2 S2 O5 Zn1 70.59(13) . . . .
Zn2 S4 O15 Zn1 -65.31(12) . . . 1_455
O1 S1 O3 Zn2 109.86(10) . . . 1_655
O2 S1 O1 Zn1 19.49(13) . . . .
O2 S1 O3 Zn2 -9.40(12) . . . 1_655
O3 S1 O1 Zn1 -99.40(10) . . . .
O4 S1 O1 Zn1 144.03(10) . . . .
O4 S1 O3 Zn2 -132.94(10) . . . 1_655
O5 S2 O6 Zn2 -91.37(11) . . . .
O6 S2 O5 Zn1 106.74(13) . . . .
O7 S2 O5 Zn1 -135.64(13) . . . .
O7 S2 O6 Zn2 151.78(10) . . . .
O8 S2 O5 Zn1 -12.26(16) . . . .
O8 S2 O6 Zn2 28.31(13) . . . .
O9 S3 O10 Zn2 -124.01(11) . . . .
O10 S3 O9 Zn1 75.52(12) . . . .
O11 S3 O9 Zn1 -43.25(13) . . . .
O11 S3 O10 Zn2 -5.40(14) . . . .
O12 S3 O9 Zn1 -166.99(10) . . . .
O12 S3 O10 Zn2 118.63(11) . . . .
O13 S4 O15 Zn1 -101.74(11) . . . 1_455
O14 S4 O13 Zn2 -135.27(9) . . . .
O14 S4 O15 Zn1 142.07(10) . . . 1_455
O15 S4 O13 Zn2 108.41(10) . . . .
O16 S4 O13 Zn2 -11.26(12) . . . .
O16 S4 O15 Zn1 17.55(14) . . . 1_455
